data_4317930
loop_
_publ_author_name
'N. Dastagiri Reddy'
'Herbert W. Roesky'
'Mathias Noltemeyer'
'Hans-Georg Schmidt'

_publ_section_title
;
 Reactions of AlH3.NMe3 with Nitriles: Structural Characterization and
 Substitution Reactions of Hexameric Aluminum Imides
;
_journal_name_full 'Inorganic Chemistry'
_journal_page_first 2374
_journal_page_last 2378
_journal_paper_doi 10.1021/ic011101g
_journal_volume 41
_journal_year 2002
_chemical_formula_sum 'C42 H48 Al6 N6'
_chemical_formula_weight 798.74
_chemical_melting_point 245
_chemical_name_systematic
;
  Compound 1
;
_space_group_IT_number 148
_symmetry_cell_setting rhombohedral
_symmetry_space_group_name_Hall '-R 3'
_symmetry_space_group_name_H-M 'R -3 :H'
_atom_sites_solution_hydrogens geom
_atom_sites_solution_primary direct
_atom_sites_solution_secondary difmap
_audit_creation_method SHELXL
_cell_angle_alpha 90.00
_cell_angle_beta 90.00
_cell_angle_gamma 120.00
_cell_formula_units_Z 3
_cell_length_a 15.7457(13)
_cell_length_b 15.7457(13)
_cell_length_c 14.949(2)
_cell_measurement_reflns_used 40
_cell_measurement_temperature 200(2)
_cell_measurement_theta_max 12.5
_cell_measurement_theta_min 10
_cell_volume 3209.7(6)
_computing_cell_refinement DIF4
_computing_data_collection DIF4
_computing_data_reduction REDU4
_computing_molecular_graphics SHELXTL
_computing_publication_material SHELXTL
_computing_structure_refinement 'SHELXL-93 (Sheldrick, 1993)'
_computing_structure_solution 'SHELXS-86 (Sheldrick, 1990)'
_diffrn_ambient_temperature 200(2)
_diffrn_measurement_device 'STOE AED2'
_diffrn_measurement_method 'profile fitted'
_diffrn_radiation_monochromator graphite
_diffrn_radiation_source 'fine-focus sealed tube'
_diffrn_radiation_type MoK\a
_diffrn_radiation_wavelength 0.71073
_diffrn_reflns_av_R_equivalents 0.0613
_diffrn_reflns_av_sigmaI/netI 0.0601
_diffrn_reflns_limit_h_max 17
_diffrn_reflns_limit_h_min -17
_diffrn_reflns_limit_k_max 12
_diffrn_reflns_limit_k_min -12
_diffrn_reflns_limit_l_max 17
_diffrn_reflns_limit_l_min -17
_diffrn_reflns_number 2020
_diffrn_reflns_theta_max 24.97
_diffrn_reflns_theta_min 4.18
_diffrn_standards_decay_% none
_diffrn_standards_interval_time '90 min'
_diffrn_standards_number 3
_exptl_absorpt_coefficient_mu 0.187
_exptl_absorpt_correction_type none
_exptl_crystal_colour none
_exptl_crystal_density_diffrn 1.240
_exptl_crystal_description blocks
_exptl_crystal_F_000 1260
_exptl_crystal_size_max 0.80
_exptl_crystal_size_mid 0.70
_exptl_crystal_size_min 0.70
_refine_diff_density_max 0.150
_refine_diff_density_min -0.190
_refine_diff_density_rms 0.031
_refine_ls_extinction_method none
_refine_ls_goodness_of_fit_all 1.120
_refine_ls_goodness_of_fit_obs 1.130
_refine_ls_matrix_type full
_refine_ls_number_parameters 86
_refine_ls_number_reflns 848
_refine_ls_number_restraints 0
_refine_ls_restrained_S_all 1.120
_refine_ls_restrained_S_obs 1.130
_refine_ls_R_factor_all 0.0365
_refine_ls_R_factor_obs 0.0334
_refine_ls_shift/esd_max 0.000
_refine_ls_shift/esd_mean 0.000
_refine_ls_structure_factor_coef Fsqd
_refine_ls_weighting_details 'w=1/[\s^2^(Fo^2^)+(0.0270P)^2^+1.8700P] where P=(Fo^2^+2Fc^2^)/3'
_refine_ls_weighting_scheme calc
_refine_ls_wR_factor_all 0.0890
_refine_ls_wR_factor_obs 0.0861
_reflns_number_observed 786
_reflns_number_total 848
_reflns_observed_criterion >2sigma(I)
_cod_data_source_file ic011101g_1.cif
_cod_data_source_block roe949
_cod_depositor_comments
;
The following automatic conversions were performed:

'_refine_ls_weighting_scheme' value 'calc
w=1/[\s^2^(Fo^2^)+(0.0270P)^2^+1.8700P] where P=(Fo^2^+2Fc^2^)/3' was
changed to 'calc'. New tag '_refine_ls_weighting_details' was
created. The value of the new tag was set to
'w=1/[\s^2^(Fo^2^)+(0.0270P)^2^+1.8700P] where P=(Fo^2^+2Fc^2^)/3'.

Automatic conversion script
Id: cif_fix_values 3143 2015-03-26 13:38:13Z robertas 
;
_cod_original_cell_volume 3209.8(5)
_cod_original_sg_symbol_H-M 'R -3'
_cod_database_code 4317930

loop_
_symmetry_equiv_pos_as_xyz
'x, y, z'
'-y, x-y, z'
'-x+y, -x, z'
'x+2/3, y+1/3, z+1/3'
'-y+2/3, x-y+1/3, z+1/3'
'-x+y+2/3, -x+1/3, z+1/3'
'x+1/3, y+2/3, z+2/3'
'-y+1/3, x-y+2/3, z+2/3'
'-x+y+1/3, -x+2/3, z+2/3'
'-x, -y, -z'
'y, -x+y, -z'
'x-y, x, -z'
'-x+2/3, -y+1/3, -z+1/3'
'y+2/3, -x+y+1/3, -z+1/3'
'x-y+2/3, x+1/3, -z+1/3'
'-x+1/3, -y+2/3, -z+2/3'
'y+1/3, -x+y+2/3, -z+2/3'
'x-y+1/3, x+2/3, -z+2/3'

loop_
_atom_site_aniso_label
_atom_site_aniso_U_11
_atom_site_aniso_U_22
_atom_site_aniso_U_33
_atom_site_aniso_U_23
_atom_site_aniso_U_13
_atom_site_aniso_U_12
Al1 0.0399(4) 0.0333(4) 0.0449(3) -0.0022(2) -0.0011(2) 0.0184(3)
N1 0.0409(9) 0.0321(9) 0.0441(7) 0.0038(5) 0.0010(6) 0.0180(8)
C11 0.0504(13) 0.0334(11) 0.0493(8) 0.0080(7) 0.0047(8) 0.0143(10)
C1 0.0646(14) 0.0331(11) 0.0512(9) 0.0041(8) -0.0013(8) 0.0226(11)
C12 0.064(2) 0.065(2) 0.0621(11) 0.0090(10) -0.0010(10) 0.0318(14)
C13 0.078(2) 0.082(2) 0.0705(13) 0.0228(13) -0.0159(12) 0.023(2)
C16 0.122(3) 0.087(2) 0.0578(11) 0.0156(11) 0.0197(13) 0.070(2)
C15 0.194(4) 0.101(3) 0.0547(13) 0.0128(13) 0.033(2) 0.090(3)
C14 0.131(3) 0.071(2) 0.0482(11) 0.0104(11) 0.0006(13) 0.026(2)

loop_
_atom_site_label
_atom_site_type_symbol
_atom_site_fract_x
_atom_site_fract_y
_atom_site_fract_z
_atom_site_U_iso_or_equiv
_atom_site_thermal_displace_type
_atom_site_occupancy
_atom_site_calc_flag
_atom_site_refinement_flags
_atom_site_disorder_group
Al1 Al 0.29669(4) 0.52996(4) 0.10348(3) 0.0393(2) Uani 1 d . .
N1 N 0.29805(11) 0.53605(11) 0.23538(8) 0.0392(4) Uani 1 d . .
C11 C 0.2971(2) 0.45897(15) 0.38509(11) 0.0474(5) Uani 1 d . .
C1 C 0.2758(2) 0.4445(2) 0.28567(10) 0.0504(5) Uani 1 d . .
H1A H 0.3146(2) 0.4171(2) 0.25919(10) 0.060 Uiso 1 calc R .
H1B H 0.2056(2) 0.3955(2) 0.27728(10) 0.060 Uiso 1 calc R .
C12 C 0.3530(2) 0.4246(2) 0.42424(13) 0.0639(7) Uani 1 d . .
H12A H 0.3804(2) 0.3946(2) 0.38825(13) 0.077 Uiso 1 calc R .
C13 C 0.3699(2) 0.4332(2) 0.5163(2) 0.0839(9) Uani 1 d . .
H13A H 0.4084(2) 0.4087(2) 0.5425(2) 0.101 Uiso 1 calc R .
C16 C 0.2595(3) 0.5031(2) 0.43906(14) 0.0808(9) Uani 1 d . .
H16A H 0.2216(3) 0.5285(2) 0.41339(14) 0.097 Uiso 1 calc R .
C15 C 0.2763(4) 0.5107(3) 0.5302(2) 0.1089(14) Uani 1 d . .
H15A H 0.2489(4) 0.5403(3) 0.5668(2) 0.131 Uiso 1 calc R .
C14 C 0.3321(3) 0.4759(3) 0.56822(14) 0.0944(11) Uani 1 d . .
H14A H 0.3440(3) 0.4820(3) 0.63083(14) 0.113 Uiso 1 calc R .
H1 H 0.2783(18) 0.4372(18) 0.0602(11) 0.062(6) Uiso 1 d . .

loop_
_atom_type_symbol
_atom_type_description
_atom_type_scat_dispersion_real
_atom_type_scat_dispersion_imag
_atom_type_scat_source
C C 0.0033 0.0016 'International Tables Vol C Tables 4.2.6.8 and 6.1.1.4'
H H 0.0000 0.0000 'International Tables Vol C Tables 4.2.6.8 and 6.1.1.4'
N N 0.0061 0.0033 'International Tables Vol C Tables 4.2.6.8 and 6.1.1.4'
Al Al 0.0645 0.0514 'International Tables Vol C Tables 4.2.6.8 and 6.1.1.4'

loop_
_geom_angle_atom_site_label_1
_geom_angle_atom_site_label_2
_geom_angle_atom_site_label_3
_geom_angle
_geom_angle_site_symmetry_1
_geom_angle_site_symmetry_3
_geom_angle_publ_flag
N1 Al1 N1 115.25(8) 15 14_455 ?
N1 Al1 N1 91.26(6) 15 . ?
N1 Al1 N1 91.05(6) 14_455 . ?
N1 Al1 Al1 46.94(4) 15 15 ?
N1 Al1 Al1 111.21(4) 14_455 15 ?
N1 Al1 Al1 44.49(5) . 15 ?
N1 Al1 Al1 111.30(4) 15 14_455 ?
N1 Al1 Al1 46.93(4) 14_455 14_455 ?
N1 Al1 Al1 44.29(5) . 14_455 ?
Al1 Al1 Al1 76.47(2) 15 14_455 ?
C1 N1 Al1 116.43(12) . 14_455 ?
C1 N1 Al1 113.76(12) . 15 ?
Al1 N1 Al1 124.37(8) 14_455 15 ?
C1 N1 Al1 117.48(11) . . ?
Al1 N1 Al1 88.77(6) 14_455 . ?
Al1 N1 Al1 88.57(6) 15 . ?
C12 C11 C16 118.1(2) . . ?
C12 C11 C1 119.8(2) . . ?
C16 C11 C1 122.1(2) . . ?
N1 C1 C11 114.7(2) . . ?
C11 C12 C13 120.7(3) . . ?
C14 C13 C12 120.4(3) . . ?
C11 C16 C15 120.7(3) . . ?
C14 C15 C16 120.5(3) . . ?
C13 C14 C15 119.6(2) . . ?

loop_
_geom_bond_atom_site_label_1
_geom_bond_atom_site_label_2
_geom_bond_distance
_geom_bond_site_symmetry_2
_geom_bond_publ_flag
Al1 N1 1.886(2) 15 ?
Al1 N1 1.893(2) 14_455 ?
Al1 N1 1.9736(14) . ?
Al1 Al1 2.7006(8) 15 ?
Al1 Al1 2.7007(7) 14_455 ?
N1 C1 1.503(2) . ?
N1 Al1 1.886(2) 14_455 ?
N1 Al1 1.893(2) 15 ?
C11 C12 1.373(3) . ?
C11 C16 1.376(3) . ?
C11 C1 1.516(2) . ?
C12 C13 1.395(3) . ?
C13 C14 1.346(5) . ?
C16 C15 1.382(3) . ?
C15 C14 1.369(6) . ?
